data_7056956
loop_
_publ_author_name
'Liu, Zhaodi'
'Hao, Fuying'
'Liu, Jie'
'Zhu, Yingzhong'
'Du, Wei'
'Zhang, Qiong'
'Wu, Jieying'

_publ_section_title
;
 Synthesis, crystal structures, one/two-photon optical properties and
 bioimaging application of two organic molecules with D--A and D--\p--A
 models containing 6-phenyl-2,2&#x2032;-bipyridine
;
_journal_issue 5
_journal_name_full 'New Journal of Chemistry'
_journal_page_first 3947
_journal_paper_doi 10.1039/C7NJ04812B
_journal_volume 42
_journal_year 2018
_chemical_formula_moiety 'C36 H35 N3'
_chemical_formula_sum 'C36 H35 N3'
_chemical_formula_weight 509.67
_space_group_IT_number 14
_space_group_name_Hall '-P 2ybc'
_space_group_name_H-M_alt 'P 1 21/c 1'
_symmetry_cell_setting monoclinic
_symmetry_space_group_name_Hall '-P 2ybc'
_symmetry_space_group_name_H-M 'P 1 21/c 1'
_atom_sites_solution_hydrogens geom
_atom_sites_solution_primary direct
_atom_sites_solution_secondary difmap
_audit_creation_method SHELXL-97
_audit_update_record
;
2013-07-18 deposited with the CCDC.
2018-01-31 downloaded from the CCDC.
;
_cell_angle_alpha 90.00
_cell_angle_beta 97.285(5)
_cell_angle_gamma 90.00
_cell_formula_units_Z 4
_cell_length_a 11.401(5)
_cell_length_b 12.131(6)
_cell_length_c 20.955(10)
_cell_measurement_reflns_used 7867
_cell_measurement_temperature 296(2)
_cell_measurement_theta_max 26.06
_cell_measurement_theta_min 2.46
_cell_volume 2875(2)
_computing_cell_refinement 'SAINT (Bruker, 2007)'
_computing_data_collection 'SMART (Bruker, 2007)'
_computing_data_reduction 'SAINT (Bruker, 2007)'
_computing_molecular_graphics 'SHELXTL (Sheldrick, 2008)'
_computing_publication_material 'SHELXTL (Sheldrick, 2008)'
_computing_structure_refinement 'SHELXL (Sheldrick, 2008)'
_computing_structure_solution 'SHELXS (Sheldrick, 2008)'
_diffrn_ambient_temperature 296(2)
_diffrn_measured_fraction_theta_full 0.999
_diffrn_measured_fraction_theta_max 0.999
_diffrn_measurement_device_type 'SMART CCD area-detector'
_diffrn_measurement_method '\f and \w scans'
_diffrn_radiation_monochromator graphite
_diffrn_radiation_source 'fine-focus sealed tube'
_diffrn_radiation_type MoK\a
_diffrn_radiation_wavelength 0.71073
_diffrn_reflns_av_R_equivalents 0.0215
_diffrn_reflns_av_sigmaI/netI 0.0194
_diffrn_reflns_limit_h_max 12
_diffrn_reflns_limit_h_min -13
_diffrn_reflns_limit_k_max 14
_diffrn_reflns_limit_k_min -14
_diffrn_reflns_limit_l_max 24
_diffrn_reflns_limit_l_min -24
_diffrn_reflns_number 19785
_diffrn_reflns_theta_full 25.00
_diffrn_reflns_theta_max 25.00
_diffrn_reflns_theta_min 1.80
_exptl_absorpt_coefficient_mu 0.069
_exptl_absorpt_correction_T_max 0.9931
_exptl_absorpt_correction_T_min 0.9864
_exptl_absorpt_correction_type multi-scan
_exptl_absorpt_process_details '(SADABS; Sheldrick, 1996)'
_exptl_crystal_colour yellow
_exptl_crystal_density_diffrn 1.178
_exptl_crystal_density_method 'not measured'
_exptl_crystal_description prism
_exptl_crystal_F_000 1088
_exptl_crystal_size_max 0.20
_exptl_crystal_size_mid 0.10
_exptl_crystal_size_min 0.10
_refine_diff_density_max 0.579
_refine_diff_density_min -0.294
_refine_diff_density_rms 0.043
_refine_ls_extinction_method none
_refine_ls_goodness_of_fit_ref 1.044
_refine_ls_hydrogen_treatment constr
_refine_ls_matrix_type full
_refine_ls_number_parameters 354
_refine_ls_number_reflns 5064
_refine_ls_number_restraints 0
_refine_ls_restrained_S_all 1.044
_refine_ls_R_factor_all 0.0754
_refine_ls_R_factor_gt 0.0631
_refine_ls_shift/su_max 0.000
_refine_ls_shift/su_mean 0.000
_refine_ls_structure_factor_coef Fsqd
_refine_ls_weighting_details 'calc w=1/[\s^2^(Fo^2^)+(0.0944P)^2^+1.5602P] where P=(Fo^2^+2Fc^2^)/3'
_refine_ls_weighting_scheme calc
_refine_ls_wR_factor_gt 0.1812
_refine_ls_wR_factor_ref 0.1952
_reflns_number_gt 4094
_reflns_number_total 5064
_reflns_threshold_expression >2sigma(I)
_cod_data_source_file c7nj04812b2.cif
_cod_data_source_block liu
_cod_depositor_comments
;
The following automatic conversions were performed:

'_symmetry_cell_setting' value 'Monoclinic' changed to 'monoclinic'
according to
/home/data/users/saulius/crontab/automatic-downloads/rss-feeds/RSC/lib/dictionaries/cif_core.dic
dictionary named 'cif_core.dic' version 2.4.2 from 2011-04-26.

Automatic conversion script
Id: cif_fix_values 4973 2017-02-22 13:04:09Z antanas 

 Adding full bibliography for 7056956--7056957.cif.
;
_cod_original_sg_symbol_H-M P2(1)/c
_cod_database_code 7056956

loop_
_symmetry_equiv_pos_as_xyz
'x, y, z'
'-x, y+1/2, -z+1/2'
'-x, -y, -z'
'x, -y-1/2, z-1/2'

loop_
_atom_site_label
_atom_site_type_symbol
_atom_site_fract_x
_atom_site_fract_y
_atom_site_fract_z
_atom_site_U_iso_or_equiv
_atom_site_adp_type
_atom_site_occupancy
_atom_site_symmetry_multiplicity
_atom_site_calc_flag
_atom_site_refinement_flags
N2 N 0.26877(15) 0.51116(15) 0.00736(8) 0.0445(4) Uani 1 1 d .
C21 C 0.26685(19) 0.53624(18) 0.14056(10) 0.0465(5) Uani 1 1 d .
C23 C 0.34481(18) 0.57973(17) 0.04200(10) 0.0434(5) Uani 1 1 d .
C24 C 0.19076(18) 0.45575(17) 0.03843(10) 0.0437(5) Uani 1 1 d .
C22 C 0.34555(19) 0.59462(19) 0.10781(10) 0.0483(5) Uani 1 1 d .
H22 H 0.3987 0.6437 0.1300 0.058 Uiso 1 1 calc R
C18 C 0.2688(2) 0.54538(18) 0.21123(10) 0.0485(5) Uani 1 1 d .
C25 C 0.18853(19) 0.46535(18) 0.10436(10) 0.0476(5) Uani 1 1 d .
H25 H 0.1346 0.4244 0.1243 0.057 Uiso 1 1 calc R
C31 C 0.10755(19) 0.38118(18) -0.00169(10) 0.0467(5) Uani 1 1 d .
C26 C 0.42962(18) 0.63967(18) 0.00574(10) 0.0456(5) Uani 1 1 d .
C10 C 0.2196(2) 0.50460(19) 0.52306(11) 0.0522(6) Uani 1 1 d .
C7 C 0.2349(2) 0.48029(19) 0.65944(11) 0.0509(5) Uani 1 1 d .
N1 N 0.2429(2) 0.46710(18) 0.72538(9) 0.0675(6) Uani 1 1 d .
C17 C 0.3740(2) 0.5640(2) 0.25151(11) 0.0577(6) Uani 1 1 d .
H17 H 0.4435 0.5741 0.2333 0.069 Uiso 1 1 calc R
C19 C 0.1661(2) 0.5326(2) 0.24063(11) 0.0564(6) Uani 1 1 d .
H19 H 0.0940 0.5217 0.2153 0.068 Uiso 1 1 calc R
C27 C 0.4342(2) 0.6204(2) -0.05887(12) 0.0617(7) Uani 1 1 d .
H27 H 0.3834 0.5693 -0.0809 0.074 Uiso 1 1 calc R
C8 C 0.1509(2) 0.4236(2) 0.61705(11) 0.0557(6) Uani 1 1 d .
H8 H 0.0987 0.3758 0.6337 0.067 Uiso 1 1 calc R
C16 C 0.3778(2) 0.5677(2) 0.31722(12) 0.0610(6) Uani 1 1 d .
H16 H 0.4497 0.5808 0.3424 0.073 Uiso 1 1 calc R
N3 N 0.50341(19) 0.71252(19) 0.03874(11) 0.0654(6) Uani 1 1 d .
C15 C 0.2771(2) 0.5525(2) 0.34697(11) 0.0559(6) Uani 1 1 d .
C36 C 0.0046(2) 0.34563(19) 0.02051(12) 0.0549(6) Uani 1 1 d .
H36 H -0.0130 0.3682 0.0606 0.066 Uiso 1 1 calc R
C14 C 0.2862(2) 0.5525(2) 0.41768(12) 0.0624(6) Uani 1 1 d .
H14 H 0.3531 0.5853 0.4398 0.075 Uiso 1 1 calc R
C9 C 0.1437(2) 0.4367(2) 0.55157(11) 0.0566(6) Uani 1 1 d .
H9 H 0.0855 0.3985 0.5254 0.068 Uiso 1 1 calc R
C11 C 0.3034(2) 0.5610(2) 0.56460(12) 0.0583(6) Uani 1 1 d .
H11 H 0.3562 0.6073 0.5473 0.070 Uiso 1 1 calc R
C20 C 0.1703(2) 0.5357(2) 0.30681(12) 0.0612(6) Uani 1 1 d .
H20 H 0.1008 0.5266 0.3252 0.073 Uiso 1 1 calc R
C13 C 0.2094(2) 0.5110(2) 0.45238(12) 0.0591(6) Uani 1 1 d .
H13 H 0.1406 0.4823 0.4299 0.071 Uiso 1 1 calc R
C12 C 0.3111(2) 0.5509(2) 0.63102(12) 0.0566(6) Uani 1 1 d .
H12 H 0.3676 0.5914 0.6571 0.068 Uiso 1 1 calc R
C28 C 0.5142(2) 0.6772(3) -0.09070(13) 0.0691(7) Uani 1 1 d .
H28 H 0.5177 0.6642 -0.1342 0.083 Uiso 1 1 calc R
C29 C 0.5879(2) 0.7524(2) -0.05839(14) 0.0647(7) Uani 1 1 d .
H29 H 0.6415 0.7923 -0.0792 0.078 Uiso 1 1 calc R
C30 C 0.5807(2) 0.7672(2) 0.00572(15) 0.0704(7) Uani 1 1 d .
H30 H 0.6317 0.8178 0.0281 0.084 Uiso 1 1 calc R
C35 C -0.0716(2) 0.2766(2) -0.01705(15) 0.0662(7) Uani 1 1 d .
H35 H -0.1406 0.2531 -0.0018 0.079 Uiso 1 1 calc R
C32 C 0.1312(2) 0.3466(2) -0.06141(12) 0.0675(7) Uani 1 1 d .
H32 H 0.1997 0.3701 -0.0771 0.081 Uiso 1 1 calc R
C34 C -0.0479(3) 0.2423(2) -0.07588(14) 0.0707(8) Uani 1 1 d .
H34 H -0.1002 0.1958 -0.1006 0.085 Uiso 1 1 calc R
C6 C 0.3029(3) 0.5484(2) 0.76887(13) 0.0719(8) Uani 1 1 d .
H6A H 0.3802 0.5624 0.7559 0.086 Uiso 1 1 calc R
H6B H 0.3152 0.5170 0.8118 0.086 Uiso 1 1 calc R
C33 C 0.0532(3) 0.2768(3) -0.09824(13) 0.0824(9) Uani 1 1 d .
H33 H 0.0700 0.2534 -0.1384 0.099 Uiso 1 1 calc R
C3 C 0.1804(3) 0.3783(2) 0.75296(13) 0.0715(8) Uani 1 1 d .
H3A H 0.0983 0.3800 0.7340 0.086 Uiso 1 1 calc R
H3B H 0.1825 0.3916 0.7987 0.086 Uiso 1 1 calc R
C2 C 0.2290(4) 0.2650(3) 0.74357(18) 0.0980(11) Uani 1 1 d .
H2A H 0.1782 0.2109 0.7604 0.118 Uiso 1 1 calc R
H2B H 0.2273 0.2513 0.6979 0.118 Uiso 1 1 calc R
C5 C 0.2412(4) 0.6550(3) 0.7721(2) 0.1056(12) Uani 1 1 d .
H5A H 0.2902 0.7029 0.8015 0.127 Uiso 1 1 calc R
H5B H 0.2341 0.6890 0.7299 0.127 Uiso 1 1 calc R
C1 C 0.3501(4) 0.2502(4) 0.7751(3) 0.164(3) Uani 1 1 d .
H1A H 0.4043 0.2843 0.7497 0.245 Uiso 1 1 calc R
H1B H 0.3674 0.1729 0.7795 0.245 Uiso 1 1 calc R
H1C H 0.3579 0.2837 0.8170 0.245 Uiso 1 1 calc R
C4 C 0.1235(5) 0.6499(4) 0.7928(4) 0.178(3) Uani 1 1 d .
H4A H 0.0681 0.6218 0.7583 0.267 Uiso 1 1 calc R
H4B H 0.0997 0.7225 0.8041 0.267 Uiso 1 1 calc R
H4C H 0.1254 0.6022 0.8294 0.267 Uiso 1 1 calc R

loop_
_atom_site_aniso_label
_atom_site_aniso_U_11
_atom_site_aniso_U_22
_atom_site_aniso_U_33
_atom_site_aniso_U_23
_atom_site_aniso_U_13
_atom_site_aniso_U_12
N2 0.0427(9) 0.0440(10) 0.0464(10) 0.0016(8) 0.0043(7) -0.0031(8)
C21 0.0462(12) 0.0463(12) 0.0472(12) -0.0005(9) 0.0074(9) 0.0032(9)
C23 0.0403(11) 0.0421(11) 0.0473(11) 0.0002(9) 0.0036(9) -0.0005(9)
C24 0.0419(11) 0.0406(11) 0.0483(12) 0.0024(9) 0.0043(9) -0.0001(9)
C22 0.0464(12) 0.0479(12) 0.0499(12) -0.0046(10) 0.0037(9) -0.0056(10)
C18 0.0529(13) 0.0449(12) 0.0482(12) -0.0016(9) 0.0080(10) 0.0008(10)
C25 0.0452(12) 0.0474(12) 0.0508(12) 0.0023(10) 0.0091(9) -0.0034(10)
C31 0.0457(12) 0.0414(11) 0.0514(12) 0.0057(9) -0.0008(9) -0.0036(9)
C26 0.0388(11) 0.0439(12) 0.0533(12) 0.0019(9) 0.0033(9) -0.0013(9)
C10 0.0582(14) 0.0490(13) 0.0493(12) -0.0005(10) 0.0067(10) 0.0104(11)
C7 0.0594(13) 0.0470(13) 0.0467(12) 0.0012(10) 0.0078(10) 0.0053(10)
N1 0.1057(18) 0.0523(12) 0.0440(11) -0.0017(9) 0.0073(11) -0.0115(12)
C17 0.0542(13) 0.0656(15) 0.0541(14) -0.0056(11) 0.0096(11) -0.0036(12)
C19 0.0514(13) 0.0677(16) 0.0501(13) 0.0000(11) 0.0068(10) 0.0022(11)
C27 0.0611(15) 0.0725(17) 0.0511(13) 0.0022(12) 0.0049(11) -0.0197(13)
C8 0.0581(14) 0.0555(14) 0.0545(13) 0.0001(11) 0.0113(11) -0.0039(11)
C16 0.0576(14) 0.0707(16) 0.0529(14) -0.0057(12) 0.0005(11) -0.0010(12)
N3 0.0601(12) 0.0662(14) 0.0708(14) -0.0069(11) 0.0117(10) -0.0178(11)
C15 0.0684(15) 0.0503(13) 0.0480(12) 0.0000(10) 0.0040(11) 0.0067(11)
C36 0.0493(13) 0.0470(13) 0.0696(15) -0.0017(11) 0.0130(11) -0.0045(10)
C14 0.0681(16) 0.0637(16) 0.0549(14) -0.0013(12) 0.0061(12) 0.0037(13)
C9 0.0588(14) 0.0576(14) 0.0525(13) -0.0030(11) 0.0031(11) 0.0005(11)
C11 0.0613(14) 0.0534(14) 0.0633(15) 0.0102(12) 0.0195(12) 0.0023(11)
C20 0.0608(15) 0.0695(16) 0.0561(14) 0.0045(12) 0.0190(11) 0.0071(12)
C13 0.0629(15) 0.0547(14) 0.0597(14) 0.0006(11) 0.0077(11) 0.0056(12)
C12 0.0586(14) 0.0522(14) 0.0575(14) -0.0002(11) 0.0017(11) -0.0035(11)
C28 0.0700(16) 0.084(2) 0.0550(14) 0.0114(13) 0.0137(12) -0.0148(15)
C29 0.0532(14) 0.0636(16) 0.0795(18) 0.0161(13) 0.0177(13) -0.0069(12)
C30 0.0592(15) 0.0643(17) 0.088(2) -0.0038(14) 0.0102(14) -0.0217(13)
C35 0.0476(13) 0.0536(15) 0.097(2) 0.0054(14) 0.0080(13) -0.0098(11)
C32 0.0736(17) 0.0789(18) 0.0498(13) -0.0006(12) 0.0076(12) -0.0317(14)
C34 0.0704(17) 0.0626(16) 0.0731(18) 0.0068(14) -0.0148(14) -0.0244(14)
C6 0.089(2) 0.0686(18) 0.0548(15) -0.0046(13) -0.0047(13) -0.0022(15)
C33 0.104(2) 0.092(2) 0.0491(14) -0.0075(14) 0.0045(14) -0.0426(19)
C3 0.097(2) 0.0663(17) 0.0546(14) 0.0024(12) 0.0232(14) -0.0072(15)
C2 0.129(3) 0.067(2) 0.100(2) 0.0103(18) 0.020(2) -0.015(2)
C5 0.114(3) 0.072(2) 0.126(3) -0.032(2) 0.001(2) -0.009(2)
C1 0.130(4) 0.084(3) 0.254(7) 0.018(3) -0.064(4) -0.019(3)
C4 0.135(4) 0.104(4) 0.318(8) -0.059(4) 0.113(5) -0.028(3)

loop_
_atom_type_symbol
_atom_type_description
_atom_type_scat_dispersion_real
_atom_type_scat_dispersion_imag
_atom_type_scat_source
C C 0.0033 0.0016 'International Tables Vol C Tables 4.2.6.8 and 6.1.1.4'
H H 0.0000 0.0000 'International Tables Vol C Tables 4.2.6.8 and 6.1.1.4'
N N 0.0061 0.0033 'International Tables Vol C Tables 4.2.6.8 and 6.1.1.4'

loop_
_geom_angle_atom_site_label_1
_geom_angle_atom_site_label_2
_geom_angle_atom_site_label_3
_geom_angle
C23 N2 C24 117.87(18)
C22 C21 C25 117.0(2)
C22 C21 C18 121.7(2)
C25 C21 C18 121.2(2)
N2 C23 C22 122.55(19)
N2 C23 C26 116.18(18)
C22 C23 C26 121.27(19)
N2 C24 C25 122.35(19)
N2 C24 C31 116.25(18)
C25 C24 C31 121.39(19)
C23 C22 C21 120.0(2)
C23 C22 H22 120.0
C21 C22 H22 120.0
C17 C18 C19 117.1(2)
C17 C18 C21 121.3(2)
C19 C18 C21 121.6(2)
C24 C25 C21 120.12(19)
C24 C25 H25 119.9
C21 C25 H25 119.9
C32 C31 C36 118.8(2)
C32 C31 C24 120.8(2)
C36 C31 C24 120.4(2)
N3 C26 C27 121.0(2)
N3 C26 C23 117.4(2)
C27 C26 C23 121.6(2)
C9 C10 C11 116.1(2)
C9 C10 C13 119.5(2)
C11 C10 C13 124.4(2)
N1 C7 C8 122.0(2)
N1 C7 C12 121.9(2)
C8 C7 C12 116.1(2)
C7 N1 C3 120.7(2)
C7 N1 C6 121.0(2)
C3 N1 C6 118.0(2)
C16 C17 C18 121.8(2)
C16 C17 H17 119.1
C18 C17 H17 119.1
C20 C19 C18 121.0(2)
C20 C19 H19 119.5
C18 C19 H19 119.5
C28 C27 C26 119.9(2)
C28 C27 H27 120.1
C26 C27 H27 120.1
C9 C8 C7 121.7(2)
C9 C8 H8 119.1
C7 C8 H8 119.1
C17 C16 C15 121.6(2)
C17 C16 H16 119.2
C15 C16 H16 119.2
C26 N3 C30 117.4(2)
C16 C15 C20 117.0(2)
C16 C15 C14 119.7(2)
C20 C15 C14 123.3(2)
C35 C36 C31 119.8(2)
C35 C36 H36 120.1
C31 C36 H36 120.1
C13 C14 C15 126.3(3)
C13 C14 H14 116.8
C15 C14 H14 116.8
C8 C9 C10 122.6(2)
C8 C9 H9 118.7
C10 C9 H9 118.7
C10 C11 C12 122.4(2)
C10 C11 H11 118.8
C12 C11 H11 118.8
C19 C20 C15 121.5(2)
C19 C20 H20 119.3
C15 C20 H20 119.3
C14 C13 C10 127.4(3)
C14 C13 H13 116.3
C10 C13 H13 116.3
C11 C12 C7 121.0(2)
C11 C12 H12 119.5
C7 C12 H12 119.5
C29 C28 C27 119.9(3)
C29 C28 H28 120.1
C27 C28 H28 120.1
C28 C29 C30 117.8(2)
C28 C29 H29 121.1
C30 C29 H29 121.1
N3 C30 C29 124.0(2)
N3 C30 H30 118.0
C29 C30 H30 118.0
C34 C35 C36 121.3(2)
C34 C35 H35 119.3
C36 C35 H35 119.3
C31 C32 C33 120.3(2)
C31 C32 H32 119.9
C33 C32 H32 119.9
C35 C34 C33 119.4(2)
C35 C34 H34 120.3
C33 C34 H34 120.3
N1 C6 C5 115.7(3)
N1 C6 H6A 108.3
C5 C6 H6A 108.3
N1 C6 H6B 108.3
C5 C6 H6B 108.3
H6A C6 H6B 107.4
C34 C33 C32 120.4(3)
C34 C33 H33 119.8
C32 C33 H33 119.8
N1 C3 C2 114.8(3)
N1 C3 H3A 108.6
C2 C3 H3A 108.6
N1 C3 H3B 108.6
C2 C3 H3B 108.6
H3A C3 H3B 107.6
C1 C2 C3 113.2(3)
C1 C2 H2A 108.9
C3 C2 H2A 108.9
C1 C2 H2B 108.9
C3 C2 H2B 108.9
H2A C2 H2B 107.7
C4 C5 C6 115.9(4)
C4 C5 H5A 108.3
C6 C5 H5A 108.3
C4 C5 H5B 108.3
C6 C5 H5B 108.3
H5A C5 H5B 107.4
C2 C1 H1A 109.5
C2 C1 H1B 109.5
H1A C1 H1B 109.5
C2 C1 H1C 109.5
H1A C1 H1C 109.5
H1B C1 H1C 109.5
C5 C4 H4A 109.5
C5 C4 H4B 109.5
H4A C4 H4B 109.5
C5 C4 H4C 109.5
H4A C4 H4C 109.5
H4B C4 H4C 109.5

loop_
_geom_bond_atom_site_label_1
_geom_bond_atom_site_label_2
_geom_bond_distance
N2 C23 1.346(3)
N2 C24 1.347(3)
C21 C22 1.391(3)
C21 C25 1.393(3)
C21 C18 1.482(3)
C23 C22 1.390(3)
C23 C26 1.492(3)
C24 C25 1.390(3)
C24 C31 1.491(3)
C22 H22 0.9300
C18 C17 1.395(3)
C18 C19 1.399(3)
C25 H25 0.9300
C31 C32 1.379(3)
C31 C36 1.385(3)
C26 N3 1.349(3)
C26 C27 1.381(3)
C10 C9 1.383(3)
C10 C11 1.389(4)
C10 C13 1.473(3)
C7 N1 1.382(3)
C7 C8 1.401(3)
C7 C12 1.405(3)
N1 C3 1.452(3)
N1 C6 1.454(3)
C17 C16 1.373(3)
C17 H17 0.9300
C19 C20 1.382(3)
C19 H19 0.9300
C27 C28 1.381(3)
C27 H27 0.9300
C8 C9 1.373(3)
C8 H8 0.9300
C16 C15 1.387(4)
C16 H16 0.9300
N3 C30 1.360(3)
C15 C20 1.404(4)
C15 C14 1.472(3)
C36 C35 1.379(4)
C36 H36 0.9300
C14 C13 1.308(4)
C14 H14 0.9300
C9 H9 0.9300
C11 C12 1.389(3)
C11 H11 0.9300
C20 H20 0.9300
C13 H13 0.9300
C12 H12 0.9300
C28 C29 1.360(4)
C28 H28 0.9300
C29 C30 1.368(4)
C29 H29 0.9300
C30 H30 0.9300
C35 C34 1.360(4)
C35 H35 0.9300
C32 C33 1.389(4)
C32 H32 0.9300
C34 C33 1.364(4)
C34 H34 0.9300
C6 C5 1.478(5)
C6 H6A 0.9700
C6 H6B 0.9700
C33 H33 0.9300
C3 C2 1.504(5)
C3 H3A 0.9700
C3 H3B 0.9700
C2 C1 1.464(6)
C2 H2A 0.9700
C2 H2B 0.9700
C5 C4 1.463(6)
C5 H5A 0.9700
C5 H5B 0.9700
C1 H1A 0.9600
C1 H1B 0.9600
C1 H1C 0.9600
C4 H4A 0.9600
C4 H4B 0.9600
C4 H4C 0.9600

loop_
_geom_torsion_atom_site_label_1
_geom_torsion_atom_site_label_2
_geom_torsion_atom_site_label_3
_geom_torsion_atom_site_label_4
_geom_torsion
C24 N2 C23 C22 0.2(3)
C24 N2 C23 C26 -179.90(18)
C23 N2 C24 C25 -1.5(3)
C23 N2 C24 C31 179.62(18)
N2 C23 C22 C21 1.0(3)
C26 C23 C22 C21 -178.9(2)
C25 C21 C22 C23 -0.9(3)
C18 C21 C22 C23 176.8(2)
C22 C21 C18 C17 -32.0(3)
C25 C21 C18 C17 145.6(2)
C22 C21 C18 C19 149.9(2)
C25 C21 C18 C19 -32.5(3)
N2 C24 C25 C21 1.6(3)
C31 C24 C25 C21 -179.6(2)
C22 C21 C25 C24 -0.4(3)
C18 C21 C25 C24 -178.1(2)
N2 C24 C31 C32 18.3(3)
C25 C24 C31 C32 -160.6(2)
N2 C24 C31 C36 -161.5(2)
C25 C24 C31 C36 19.6(3)
N2 C23 C26 N3 177.2(2)
C22 C23 C26 N3 -2.9(3)
N2 C23 C26 C27 -3.8(3)
C22 C23 C26 C27 176.1(2)
C8 C7 N1 C3 12.1(4)
C12 C7 N1 C3 -167.4(2)
C8 C7 N1 C6 -160.9(2)
C12 C7 N1 C6 19.5(4)
C19 C18 C17 C16 1.1(4)
C21 C18 C17 C16 -177.0(2)
C17 C18 C19 C20 -1.5(4)
C21 C18 C19 C20 176.7(2)
N3 C26 C27 C28 -0.8(4)
C23 C26 C27 C28 -179.8(2)
N1 C7 C8 C9 -179.7(2)
C12 C7 C8 C9 -0.2(4)
C18 C17 C16 C15 0.4(4)
C27 C26 N3 C30 1.0(4)
C23 C26 N3 C30 -180.0(2)
C17 C16 C15 C20 -1.5(4)
C17 C16 C15 C14 177.4(2)
C32 C31 C36 C35 0.2(4)
C24 C31 C36 C35 -180.0(2)
C16 C15 C14 C13 -160.3(3)
C20 C15 C14 C13 18.6(4)
C7 C8 C9 C10 1.3(4)
C11 C10 C9 C8 -1.0(4)
C13 C10 C9 C8 177.5(2)
C9 C10 C11 C12 -0.2(4)
C13 C10 C11 C12 -178.7(2)
C18 C19 C20 C15 0.3(4)
C16 C15 C20 C19 1.2(4)
C14 C15 C20 C19 -177.8(2)
C15 C14 C13 C10 176.3(2)
C9 C10 C13 C14 -165.5(3)
C11 C10 C13 C14 13.0(4)
C10 C11 C12 C7 1.3(4)
N1 C7 C12 C11 178.5(2)
C8 C7 C12 C11 -1.1(3)
C26 C27 C28 C29 -0.3(4)
C27 C28 C29 C30 1.1(4)
C26 N3 C30 C29 -0.2(4)
C28 C29 C30 N3 -0.9(4)
C31 C36 C35 C34 0.0(4)
C36 C31 C32 C33 -0.4(4)
C24 C31 C32 C33 179.8(3)
C36 C35 C34 C33 0.0(4)
C7 N1 C6 C5 71.1(4)
C3 N1 C6 C5 -102.1(3)
C35 C34 C33 C32 -0.2(5)
C31 C32 C33 C34 0.4(5)
C7 N1 C3 C2 70.6(4)
C6 N1 C3 C2 -116.2(3)
N1 C3 C2 C1 63.2(5)
N1 C6 C5 C4 59.7(5)
